data_4108384
loop_
_publ_author_name
'Rory Waterman'
'Gregory L. Hillhouse'

_publ_section_title
;
 \h2-Organoazide Complexes of Nickel and Their Conversion to Terminal
 Imido Complexes via Dinitrogen Extrusion
;
_journal_name_full 'Journal of the American Chemical Society'
_journal_page_first 12628
_journal_page_last 12629
_journal_paper_doi 10.1021/ja805530z
_journal_volume 130
_journal_year 2008
_chemical_formula_sum 'C28 H55 N3 Ni O0 P2'
_chemical_formula_weight 554.40
_chemical_name_systematic
; 
 ? 
;
_space_group_IT_number 14
_symmetry_cell_setting monoclinic
_symmetry_space_group_name_Hall '-P 2yn'
_symmetry_space_group_name_H-M 'P 1 21/n 1'
_atom_sites_solution_hydrogens geom
_atom_sites_solution_primary direct
_atom_sites_solution_secondary difmap
_audit_creation_method SHELXL-97
_cell_angle_alpha 90.00
_cell_angle_beta 98.285(2)
_cell_angle_gamma 90.00
_cell_formula_units_Z 4
_cell_length_a 11.7111(14)
_cell_length_b 15.1445(19)
_cell_length_c 17.514(2)
_cell_measurement_temperature 378(2)
_cell_volume 3073.8(6)
_computing_structure_refinement 'SHELXL-97 (Sheldrick, 1997)'
_computing_structure_solution 'SHELXS-97 (Sheldrick, 1990)'
_diffrn_ambient_temperature 378(2)
_diffrn_measured_fraction_theta_full 0.948
_diffrn_measured_fraction_theta_max 0.948
_diffrn_radiation_monochromator graphite
_diffrn_radiation_source 'fine-focus sealed tube'
_diffrn_radiation_type MoK\a
_diffrn_radiation_wavelength 0.71073
_diffrn_reflns_av_R_equivalents 0.0519
_diffrn_reflns_av_sigmaI/netI 0.0682
_diffrn_reflns_limit_h_max 8
_diffrn_reflns_limit_h_min -15
_diffrn_reflns_limit_k_max 19
_diffrn_reflns_limit_k_min -16
_diffrn_reflns_limit_l_max 23
_diffrn_reflns_limit_l_min -22
_diffrn_reflns_number 18679
_diffrn_reflns_theta_full 28.29
_diffrn_reflns_theta_max 28.29
_diffrn_reflns_theta_min 1.79
_exptl_absorpt_coefficient_mu 0.755
_exptl_absorpt_correction_T_max 0.8760
_exptl_absorpt_correction_T_min 0.8636
_exptl_absorpt_correction_type empirical
_exptl_absorpt_process_details 'SHELXL-97 (Sheldrick, 1997)'
_exptl_crystal_density_diffrn 1.198
_exptl_crystal_F_000 1208
_exptl_crystal_size_max 0.20
_exptl_crystal_size_mid 0.19
_exptl_crystal_size_min 0.18
_refine_diff_density_max 0.681
_refine_diff_density_min -0.413
_refine_diff_density_rms 0.072
_refine_ls_extinction_method none
_refine_ls_goodness_of_fit_ref 1.026
_refine_ls_hydrogen_treatment constr
_refine_ls_matrix_type full
_refine_ls_number_parameters 307
_refine_ls_number_reflns 7235
_refine_ls_number_restraints 0
_refine_ls_restrained_S_all 1.026
_refine_ls_R_factor_all 0.0574
_refine_ls_R_factor_gt 0.0447
_refine_ls_shift/su_max 0.000
_refine_ls_shift/su_mean 0.000
_refine_ls_structure_factor_coef Fsqd
_refine_ls_weighting_details 'calc w=1/[\s^2^(Fo^2^)+(0.0375P)^2^+0.0000P] where P=(Fo^2^+2Fc^2^)/3'
_refine_ls_weighting_scheme calc
_refine_ls_wR_factor_gt 0.0958
_refine_ls_wR_factor_ref 0.1007
_reflns_number_gt 5921
_reflns_number_total 7235
_reflns_threshold_expression >2sigma(I)
_cod_data_source_file ja805530z_si_002_4.cif
_cod_data_source_block rory115m
_cod_original_cell_volume 3073.8(7)
_cod_database_code 4108384

loop_
_symmetry_equiv_pos_as_xyz
'x, y, z'
'-x+1/2, y+1/2, -z+1/2'
'-x, -y, -z'
'x-1/2, -y-1/2, z-1/2'

loop_
_atom_site_label
_atom_site_type_symbol
_atom_site_fract_x
_atom_site_fract_y
_atom_site_fract_z
_atom_site_U_iso_or_equiv
_atom_site_adp_type
_atom_site_occupancy
_atom_site_symmetry_multiplicity
_atom_site_calc_flag
_atom_site_refinement_flags
Ni Ni 0.17018(2) 0.192988(19) 0.124164(16) 0.01482(9) Uani 1 1 d .
P1 P 0.26294(5) 0.13645(4) 0.22941(3) 0.01352(13) Uani 1 1 d .
P2 P 0.28357(5) 0.13327(4) 0.05058(3) 0.01356(13) Uani 1 1 d .
N3 N -0.00627(18) 0.29358(14) 0.19160(11) 0.0269(5) Uani 1 1 d .
C32 C -0.1975(2) 0.29972(16) 0.10496(15) 0.0255(6) Uani 1 1 d .
H32A H -0.2209 0.2465 0.1293 0.031 Uiso 1 1 calc R
H32B H -0.1648 0.2827 0.0593 0.031 Uiso 1 1 calc R
N2 N 0.04891(17) 0.26204(13) 0.13844(11) 0.0213(4) Uani 1 1 d .
N1 N 0.04874(16) 0.26042(13) 0.06740(11) 0.0218(4) Uani 1 1 d .
C1 C 0.36735(19) 0.05843(15) 0.19621(12) 0.0161(5) Uani 1 1 d .
H1B H 0.4350 0.0545 0.2352 0.019 Uiso 1 1 calc R
H1C H 0.3326 0.0002 0.1903 0.019 Uiso 1 1 calc R
C2 C 0.40513(18) 0.08676(15) 0.11861(12) 0.0157(5) Uani 1 1 d .
H2A H 0.4364 0.0360 0.0950 0.019 Uiso 1 1 calc R
H2B H 0.4658 0.1306 0.1285 0.019 Uiso 1 1 calc R
C22 C 0.22668(19) 0.03774(15) -0.01255(12) 0.0171(5) Uani 1 1 d .
C213 C 0.3764(2) 0.29903(15) 0.04123(14) 0.0248(6) Uani 1 1 d .
H21A H 0.4124 0.3431 0.0133 0.037 Uiso 1 1 calc R
H21B H 0.4266 0.2842 0.0877 0.037 Uiso 1 1 calc R
H21C H 0.3049 0.3216 0.0540 0.037 Uiso 1 1 calc R
C12 C 0.17009(19) 0.06613(14) 0.28457(12) 0.0153(5) Uani 1 1 d .
C223 C 0.1069(2) 0.06217(17) -0.05533(14) 0.0252(6) Uani 1 1 d .
H22A H 0.0769 0.0138 -0.0875 0.038 Uiso 1 1 calc R
H22B H 0.1132 0.1135 -0.0867 0.038 Uiso 1 1 calc R
H22C H 0.0557 0.0745 -0.0185 0.038 Uiso 1 1 calc R
C222 C 0.2106(2) -0.04032(15) 0.04079(13) 0.0215(5) Uani 1 1 d .
H22D H 0.1807 -0.0901 0.0103 0.032 Uiso 1 1 calc R
H22E H 0.1575 -0.0241 0.0753 0.032 Uiso 1 1 calc R
H22F H 0.2836 -0.0556 0.0701 0.032 Uiso 1 1 calc R
C221 C 0.3052(2) 0.00586(16) -0.07001(13) 0.0243(5) Uani 1 1 d .
H22G H 0.2688 -0.0423 -0.0997 0.036 Uiso 1 1 calc R
H22H H 0.3776 -0.0135 -0.0423 0.036 Uiso 1 1 calc R
H22I H 0.3183 0.0534 -0.1039 0.036 Uiso 1 1 calc R
C39 C -0.2652(2) 0.43437(18) 0.21061(14) 0.0277(6) Uani 1 1 d .
H39A H -0.2981 0.4500 0.2572 0.033 Uiso 1 1 calc R
C123 C 0.1044(2) 0.12443(15) 0.33568(13) 0.0210(5) Uani 1 1 d .
H12A H 0.0582 0.0878 0.3639 0.031 Uiso 1 1 calc R
H12B H 0.0555 0.1648 0.3038 0.031 Uiso 1 1 calc R
H12C H 0.1587 0.1571 0.3712 0.031 Uiso 1 1 calc R
C122 C 0.0793(2) 0.02324(16) 0.22385(13) 0.0221(5) Uani 1 1 d .
H12D H 0.0297 -0.0138 0.2491 0.033 Uiso 1 1 calc R
H12E H 0.1172 -0.0117 0.1893 0.033 Uiso 1 1 calc R
H12F H 0.0343 0.0684 0.1952 0.033 Uiso 1 1 calc R
C121 C 0.2349(2) -0.00746(15) 0.33287(13) 0.0212(5) Uani 1 1 d .
H12G H 0.1819 -0.0399 0.3592 0.032 Uiso 1 1 calc R
H12H H 0.2941 0.0180 0.3700 0.032 Uiso 1 1 calc R
H12I H 0.2695 -0.0466 0.2996 0.032 Uiso 1 1 calc R
C11 C 0.3524(2) 0.21281(15) 0.29869(13) 0.0188(5) Uani 1 1 d .
C113 C 0.4090(2) 0.17078(16) 0.37433(13) 0.0249(6) Uani 1 1 d .
H11A H 0.4522 0.2148 0.4057 0.037 Uiso 1 1 calc R
H11B H 0.4599 0.1243 0.3632 0.037 Uiso 1 1 calc R
H11C H 0.3503 0.1469 0.4014 0.037 Uiso 1 1 calc R
C37 C -0.3552(2) 0.38496(18) 0.15459(15) 0.0291(6) Uani 1 1 d .
H37A H -0.4224 0.4221 0.1406 0.035 Uiso 1 1 calc R
H37B H -0.3793 0.3321 0.1791 0.035 Uiso 1 1 calc R
C212 C 0.2656(2) 0.24223(17) -0.07925(14) 0.0264(6) Uani 1 1 d .
H21D H 0.3004 0.2843 -0.1098 0.040 Uiso 1 1 calc R
H21E H 0.1988 0.2681 -0.0622 0.040 Uiso 1 1 calc R
H21F H 0.2431 0.1908 -0.1097 0.040 Uiso 1 1 calc R
C36 C -0.07168(19) 0.43309(16) 0.12158(14) 0.0231(5) Uani 1 1 d .
H36A H -0.0390 0.4175 0.0756 0.028 Uiso 1 1 calc R
H36B H -0.0133 0.4645 0.1562 0.028 Uiso 1 1 calc R
C112 C 0.2775(2) 0.29111(16) 0.31648(14) 0.0285(6) Uani 1 1 d .
H11D H 0.3224 0.3302 0.3521 0.043 Uiso 1 1 calc R
H11E H 0.2126 0.2698 0.3389 0.043 Uiso 1 1 calc R
H11F H 0.2506 0.3223 0.2696 0.043 Uiso 1 1 calc R
C211 C 0.4664(2) 0.18670(16) -0.03477(14) 0.0245(6) Uani 1 1 d .
H21G H 0.4953 0.2331 -0.0641 0.037 Uiso 1 1 calc R
H21H H 0.4535 0.1347 -0.0661 0.037 Uiso 1 1 calc R
H21I H 0.5218 0.1740 0.0098 0.037 Uiso 1 1 calc R
C35 C -0.1776(2) 0.49308(16) 0.09966(15) 0.0272(6) Uani 1 1 d .
H35A H -0.1543 0.5467 0.0747 0.033 Uiso 1 1 calc R
C21 C 0.3526(2) 0.21597(15) -0.00911(13) 0.0179(5) Uani 1 1 d .
C33 C -0.3032(2) 0.35986(17) 0.08188(14) 0.0253(6) Uani 1 1 d .
H33A H -0.3609 0.3285 0.0458 0.030 Uiso 1 1 calc R
C34 C -0.2291(2) 0.51793(17) 0.17197(15) 0.0303(6) Uani 1 1 d .
H34A H -0.1725 0.5499 0.2074 0.036 Uiso 1 1 calc R
H34B H -0.2956 0.5559 0.1582 0.036 Uiso 1 1 calc R
C31 C -0.1069(2) 0.34909(16) 0.16092(13) 0.0203(5) Uani 1 1 d .
C310 C -0.1600(2) 0.37573(19) 0.23215(14) 0.0295(6) Uani 1 1 d .
H31A H -0.1823 0.3231 0.2579 0.035 Uiso 1 1 calc R
H31B H -0.1030 0.4071 0.2678 0.035 Uiso 1 1 calc R
C111 C 0.4483(2) 0.24998(18) 0.25701(14) 0.0315(6) Uani 1 1 d .
H11G H 0.4959 0.2892 0.2909 0.047 Uiso 1 1 calc R
H11H H 0.4146 0.2817 0.2119 0.047 Uiso 1 1 calc R
H11I H 0.4945 0.2023 0.2421 0.047 Uiso 1 1 calc R
C38 C -0.2669(2) 0.44373(18) 0.04431(14) 0.0287(6) Uani 1 1 d .
H38A H -0.2349 0.4289 -0.0021 0.034 Uiso 1 1 calc R
H38B H -0.3338 0.4811 0.0299 0.034 Uiso 1 1 calc R

loop_
_atom_site_aniso_label
_atom_site_aniso_U_11
_atom_site_aniso_U_22
_atom_site_aniso_U_33
_atom_site_aniso_U_23
_atom_site_aniso_U_13
_atom_site_aniso_U_12
Ni 0.01554(16) 0.01676(16) 0.01283(15) 0.00131(12) 0.00429(11) 0.00441(11)
P1 0.0161(3) 0.0130(3) 0.0120(3) 0.0001(2) 0.0039(2) -0.0001(2)
P2 0.0141(3) 0.0152(3) 0.0119(3) 0.0009(2) 0.0037(2) 0.0014(2)
N3 0.0308(12) 0.0342(13) 0.0173(11) 0.0030(9) 0.0086(9) 0.0157(10)
C32 0.0246(14) 0.0215(13) 0.0318(14) -0.0025(11) 0.0091(11) -0.0010(10)
N2 0.0233(11) 0.0235(11) 0.0179(10) 0.0029(9) 0.0057(8) 0.0076(8)
N1 0.0221(11) 0.0267(11) 0.0169(10) 0.0025(9) 0.0040(8) 0.0088(9)
C1 0.0178(12) 0.0168(12) 0.0138(11) 0.0009(9) 0.0018(9) 0.0031(9)
C2 0.0130(11) 0.0205(12) 0.0138(11) 0.0004(9) 0.0031(9) 0.0021(9)
C22 0.0183(12) 0.0203(12) 0.0133(11) -0.0020(9) 0.0045(9) -0.0029(9)
C213 0.0326(15) 0.0191(13) 0.0244(13) 0.0024(10) 0.0099(11) -0.0027(10)
C12 0.0186(12) 0.0148(11) 0.0139(11) -0.0009(9) 0.0066(9) -0.0023(9)
C223 0.0213(13) 0.0328(15) 0.0205(13) -0.0015(11) -0.0002(10) -0.0028(11)
C222 0.0280(14) 0.0200(12) 0.0172(12) -0.0026(10) 0.0057(10) -0.0048(10)
C221 0.0307(14) 0.0250(13) 0.0190(12) -0.0055(10) 0.0100(11) -0.0015(10)
C39 0.0281(14) 0.0389(16) 0.0168(12) -0.0018(11) 0.0063(11) 0.0140(12)
C123 0.0233(13) 0.0227(13) 0.0182(12) -0.0028(10) 0.0078(10) -0.0005(10)
C122 0.0238(13) 0.0254(13) 0.0181(12) -0.0014(10) 0.0062(10) -0.0069(10)
C121 0.0291(14) 0.0185(12) 0.0173(12) 0.0003(10) 0.0080(10) -0.0019(10)
C11 0.0240(13) 0.0182(12) 0.0149(11) -0.0032(9) 0.0049(10) -0.0067(9)
C113 0.0270(14) 0.0276(14) 0.0193(13) -0.0023(10) 0.0005(10) -0.0049(10)
C37 0.0209(13) 0.0338(15) 0.0347(15) -0.0004(12) 0.0110(12) 0.0041(11)
C212 0.0321(15) 0.0252(14) 0.0227(13) 0.0076(11) 0.0072(11) 0.0021(11)
C36 0.0185(13) 0.0244(13) 0.0266(13) -0.0022(11) 0.0043(10) 0.0007(10)
C112 0.0447(17) 0.0168(13) 0.0248(14) -0.0038(10) 0.0075(12) -0.0034(11)
C211 0.0268(14) 0.0266(14) 0.0223(13) 0.0015(11) 0.0110(11) -0.0045(10)
C35 0.0233(14) 0.0223(13) 0.0373(15) 0.0056(12) 0.0093(12) 0.0047(10)
C21 0.0225(13) 0.0156(11) 0.0166(12) 0.0033(9) 0.0063(10) 0.0007(9)
C33 0.0159(12) 0.0307(14) 0.0292(14) -0.0114(11) 0.0025(10) -0.0021(10)
C34 0.0235(14) 0.0270(14) 0.0392(16) -0.0095(12) 0.0009(12) 0.0077(11)
C31 0.0199(13) 0.0246(13) 0.0178(12) 0.0012(10) 0.0080(10) 0.0091(10)
C310 0.0306(15) 0.0429(17) 0.0168(12) 0.0023(12) 0.0089(11) 0.0182(12)
C111 0.0372(16) 0.0367(16) 0.0224(14) -0.0052(12) 0.0100(12) -0.0223(13)
C38 0.0250(14) 0.0401(16) 0.0211(13) 0.0021(12) 0.0043(11) 0.0146(12)

loop_
_atom_type_symbol
_atom_type_description
_atom_type_scat_dispersion_real
_atom_type_scat_dispersion_imag
_atom_type_scat_source
C C 0.0033 0.0016 'International Tables Vol C Tables 4.2.6.8 and 6.1.1.4'
H H 0.0000 0.0000 'International Tables Vol C Tables 4.2.6.8 and 6.1.1.4'
N N 0.0061 0.0033 'International Tables Vol C Tables 4.2.6.8 and 6.1.1.4'
O O 0.0106 0.0060 'International Tables Vol C Tables 4.2.6.8 and 6.1.1.4'
P P 0.1023 0.0942 'International Tables Vol C Tables 4.2.6.8 and 6.1.1.4'
Ni Ni 0.3393 1.1124 'International Tables Vol C Tables 4.2.6.8 and 6.1.1.4'

loop_
_geom_angle_atom_site_label_1
_geom_angle_atom_site_label_2
_geom_angle_atom_site_label_3
_geom_angle
N2 Ni N1 38.97(8)
N2 Ni P1 114.60(6)
N1 Ni P1 153.51(6)
N2 Ni P2 151.64(6)
N1 Ni P2 112.72(6)
P1 Ni P2 93.75(2)
C1 P1 C11 105.23(10)
C1 P1 C12 104.84(10)
C11 P1 C12 109.00(10)
C1 P1 Ni 104.86(7)
C11 P1 Ni 117.91(8)
C12 P1 Ni 113.71(7)
C2 P2 C22 105.00(10)
C2 P2 C21 104.90(10)
C22 P2 C21 109.16(10)
C2 P2 Ni 104.73(7)
C22 P2 Ni 118.20(7)
C21 P2 Ni 113.51(7)
N2 N3 C31 113.58(18)
C31 C32 C33 109.59(19)
N1 N2 N3 142.7(2)
N1 N2 Ni 74.85(13)
N3 N2 Ni 142.48(17)
N2 N1 Ni 66.18(12)
C2 C1 P1 112.54(15)
C1 C2 P2 112.22(14)
C222 C22 C221 107.10(19)
C222 C22 C223 107.37(19)
C221 C22 C223 110.30(18)
C222 C22 P2 107.35(15)
C221 C22 P2 115.57(16)
C223 C22 P2 108.79(16)
C121 C12 C122 108.25(18)
C121 C12 C123 110.21(17)
C122 C12 C123 106.94(18)
C121 C12 P1 114.65(15)
C122 C12 P1 106.08(14)
C123 C12 P1 110.33(15)
C310 C39 C34 109.2(2)
C310 C39 C37 109.4(2)
C34 C39 C37 109.4(2)
C113 C11 C111 108.0(2)
C113 C11 C112 109.53(19)
C111 C11 C112 107.0(2)
C113 C11 P1 115.69(16)
C111 C11 P1 107.28(15)
C112 C11 P1 108.92(17)
C39 C37 C33 109.5(2)
C31 C36 C35 110.04(19)
C38 C35 C34 109.5(2)
C38 C35 C36 109.0(2)
C34 C35 C36 109.8(2)
C212 C21 C211 110.25(19)
C212 C21 C213 106.98(19)
C211 C21 C213 108.14(19)
C212 C21 P2 109.17(16)
C211 C21 P2 115.52(16)
C213 C21 P2 106.38(14)
C38 C33 C37 108.7(2)
C38 C33 C32 110.1(2)
C37 C33 C32 109.1(2)
C39 C34 C35 109.4(2)
N3 C31 C310 104.46(18)
N3 C31 C36 112.50(19)
C310 C31 C36 108.4(2)
N3 C31 C32 113.3(2)
C310 C31 C32 109.0(2)
C36 C31 C32 108.9(2)
C39 C310 C31 111.26(19)
C35 C38 C33 110.2(2)

loop_
_geom_bond_atom_site_label_1
_geom_bond_atom_site_label_2
_geom_bond_distance
Ni N2 1.8099(19)
Ni N1 1.9096(19)
Ni P1 2.1757(7)
Ni P2 2.1761(6)
P1 C1 1.853(2)
P1 C11 1.882(2)
P1 C12 1.885(2)
P2 C2 1.858(2)
P2 C22 1.883(2)
P2 C21 1.886(2)
N3 N2 1.298(3)
N3 C31 1.484(3)
C32 C31 1.532(3)
C32 C33 1.543(3)
N2 N1 1.244(2)
C1 C2 1.549(3)
C22 C222 1.535(3)
C22 C221 1.536(3)
C22 C223 1.537(3)
C213 C21 1.538(3)
C12 C121 1.533(3)
C12 C122 1.535(3)
C12 C123 1.540(3)
C39 C310 1.522(3)
C39 C34 1.523(4)
C39 C37 1.528(4)
C11 C113 1.532(3)
C11 C111 1.532(3)
C11 C112 1.534(3)
C37 C33 1.536(3)
C212 C21 1.531(3)
C36 C31 1.531(3)
C36 C35 1.541(3)
C211 C21 1.532(3)
C35 C38 1.517(3)
C35 C34 1.526(3)
C33 C38 1.519(3)
C31 C310 1.526(3)

loop_
_geom_torsion_atom_site_label_1
_geom_torsion_atom_site_label_2
_geom_torsion_atom_site_label_3
_geom_torsion_atom_site_label_4
_geom_torsion
N2 Ni P1 C1 172.53(10)
N1 Ni P1 C1 169.28(16)
P2 Ni P1 C1 -8.39(8)
N2 Ni P1 C11 -70.84(11)
N1 Ni P1 C11 -74.09(17)
P2 Ni P1 C11 108.23(8)
N2 Ni P1 C12 58.59(11)
N1 Ni P1 C12 55.33(17)
P2 Ni P1 C12 -122.34(8)
N2 Ni P2 C2 168.71(16)
N1 Ni P2 C2 171.61(10)
P1 Ni P2 C2 -9.52(8)
N2 Ni P2 C22 -74.89(17)
N1 Ni P2 C22 -72.00(11)
P1 Ni P2 C22 106.88(8)
N2 Ni P2 C21 54.86(17)
N1 Ni P2 C21 57.76(11)
P1 Ni P2 C21 -123.37(8)
C31 N3 N2 N1 -0.6(5)
C31 N3 N2 Ni -179.2(2)
P1 Ni N2 N1 -177.69(11)
P2 Ni N2 N1 4.3(2)
N1 Ni N2 N3 179.1(4)
P1 Ni N2 N3 1.4(3)
P2 Ni N2 N3 -176.6(2)
N3 N2 N1 Ni -179.1(4)
P1 Ni N1 N2 4.7(2)
P2 Ni N1 N2 -177.81(12)
C11 P1 C1 C2 -95.91(17)
C12 P1 C1 C2 149.18(15)
Ni P1 C1 C2 29.14(17)
P1 C1 C2 P2 -39.0(2)
C22 P2 C2 C1 -95.31(16)
C21 P2 C2 C1 149.67(15)
Ni P2 C2 C1 29.88(16)
C2 P2 C22 C222 48.61(17)
C21 P2 C22 C222 160.63(15)
Ni P2 C22 C222 -67.64(16)
C2 P2 C22 C221 -70.80(18)
C21 P2 C22 C221 41.2(2)
Ni P2 C22 C221 172.94(14)
C2 P2 C22 C223 164.51(15)
C21 P2 C22 C223 -83.47(17)
Ni P2 C22 C223 48.26(17)
C1 P1 C12 C121 37.81(18)
C11 P1 C12 C121 -74.44(18)
Ni P1 C12 C121 151.77(13)
C1 P1 C12 C122 -81.60(16)
C11 P1 C12 C122 166.15(15)
Ni P1 C12 C122 32.37(16)
C1 P1 C12 C123 162.93(15)
C11 P1 C12 C123 50.68(18)
Ni P1 C12 C123 -83.11(15)
C1 P1 C11 C113 -67.69(18)
C12 P1 C11 C113 44.3(2)
Ni P1 C11 C113 175.88(14)
C1 P1 C11 C111 52.94(19)
C12 P1 C11 C111 164.93(17)
Ni P1 C11 C111 -63.49(18)
C1 P1 C11 C112 168.46(15)
C12 P1 C11 C112 -79.55(17)
Ni P1 C11 C112 52.03(17)
C310 C39 C37 C33 -59.3(3)
C34 C39 C37 C33 60.2(3)
C31 C36 C35 C38 -60.4(3)
C31 C36 C35 C34 59.5(3)
C2 P2 C21 C212 166.63(15)
C22 P2 C21 C212 54.54(18)
Ni P2 C21 C212 -79.62(16)
C2 P2 C21 C211 41.74(19)
C22 P2 C21 C211 -70.35(19)
Ni P2 C21 C211 155.49(15)
C2 P2 C21 C213 -78.25(17)
C22 P2 C21 C213 169.66(15)
Ni P2 C21 C213 35.49(17)
C39 C37 C33 C38 -59.8(3)
C39 C37 C33 C32 60.3(3)
C31 C32 C33 C38 58.9(3)
C31 C32 C33 C37 -60.4(3)
C310 C39 C34 C35 59.7(3)
C37 C39 C34 C35 -60.0(3)
C38 C35 C34 C39 59.9(3)
C36 C35 C34 C39 -59.7(3)
N2 N3 C31 C310 178.1(2)
N2 N3 C31 C36 -64.5(3)
N2 N3 C31 C32 59.6(3)
C35 C36 C31 N3 -173.27(19)
C35 C36 C31 C310 -58.3(3)
C35 C36 C31 C32 60.2(2)
C33 C32 C31 N3 174.97(19)
C33 C32 C31 C310 59.1(3)
C33 C32 C31 C36 -59.0(2)
C34 C39 C310 C31 -60.4(3)
C37 C39 C310 C31 59.2(3)
N3 C31 C310 C39 179.6(2)
C36 C31 C310 C39 59.4(3)
C32 C31 C310 C39 -59.0(3)
C34 C35 C38 C33 -60.4(3)
C36 C35 C38 C33 59.7(3)
C37 C33 C38 C35 60.1(3)
C32 C33 C38 C35 -59.4(3)
